data_7242861
loop_
_publ_author_name
'D\'iaz-Torres, Ra\'ul'
'Echeverr\'ia, Jorge'
'Loveday, Oliver'
'Harding, Phimphaka'
'Harding, David J.'

_publ_section_title
;
 Interplay of halogen and hydrogen bonding in a series of heteroleptic
 iron(iii) complexes
;
_journal_issue 22
_journal_name_full CrystEngComm
_journal_page_first 4069
_journal_page_last 4076
_journal_paper_doi 10.1039/D1CE00480H
_journal_volume 23
_journal_year 2021
_chemical_formula_moiety 'C23 H13 Br Fe N3 O5, C H4 O'
_chemical_formula_sum 'C24 H17 Br Fe N3 O6'
_chemical_formula_weight 579.16
_space_group_crystal_system monoclinic
_space_group_IT_number 14
_space_group_name_Hall '-P 2yn'
_space_group_name_H-M_alt 'P 1 21/n 1'
_atom_sites_solution_hydrogens geom
_atom_sites_solution_primary dual
_audit_creation_date 2020-08-06
_audit_creation_method
;
Olex2 1.3-ac4
(compiled 2020.03.28 svn.rd84adfe8 for Rigaku Oxford Diffraction, GUI svn.r6032)
;
_audit_update_record
;
2021-04-05 deposited with the CCDC.	2021-05-14 downloaded from the CCDC.
;
_cell_angle_alpha 90
_cell_angle_beta 94.8010(10)
_cell_angle_gamma 90
_cell_formula_units_Z 4
_cell_length_a 12.20560(10)
_cell_length_b 9.30670(10)
_cell_length_c 18.8067(2)
_cell_measurement_reflns_used 11208
_cell_measurement_temperature 150.00(10)
_cell_measurement_theta_max 68.2200
_cell_measurement_theta_min 4.1540
_cell_volume 2128.83(4)
_computing_cell_refinement 'CrysAlisPro 1.171.40.81a (Rigaku OD, 2020)'
_computing_data_collection 'CrysAlisPro 1.171.40.81a (Rigaku OD, 2020)'
_computing_data_reduction 'CrysAlisPro 1.171.40.81a (Rigaku OD, 2020)'
_computing_molecular_graphics 'Olex2 1.3-ac4 (Dolomanov et al., 2009)'
_computing_publication_material 'Olex2 1.3-ac4 (Dolomanov et al., 2009)'
_computing_structure_refinement 'SHELXL 2016/4 (Sheldrick, 2015)'
_computing_structure_solution 'SHELXT 2014/5 (Sheldrick, 2014)'
_diffrn_ambient_environment N~2~
_diffrn_ambient_temperature 150.00(10)
_diffrn_detector 'Hybrid Pixel Array Detector'
_diffrn_detector_area_resol_mean 10.0000
_diffrn_detector_type HyPix3000
_diffrn_measured_fraction_theta_full 1.000
_diffrn_measured_fraction_theta_max 0.996
_diffrn_measurement_details
;
List of Runs (angles in degrees, time in seconds):

  # Type    Start    End  Width  t~exp~   \w     \q     \k     \f   Frames
#--------------------------------------------------------------------------
  1  \w   -103.00  35.00   0.50    0.80    --  -40.91   4.00 -98.00  276
  2  \w    -21.00 117.00   0.50    0.80    --   40.91   4.00 -98.00  276
  3  \w     21.00 157.00   0.50    2.70    --   96.59  -4.00  84.00  272
  4  \w     35.00 157.00   0.50    2.70    --   96.59   4.00 -98.00  244
  5  \w    -41.00 -15.00   0.50    0.80    --  -40.91 -78.00 175.76   52
  6  \w    -53.00  23.00   0.50    0.80    --  -40.91  37.00 -30.00  152
  7  \w   -104.00 -25.00   0.50    0.80    --  -40.91 -50.00 150.00  158
  8  \w   -117.00  21.00   0.50    0.80    --  -40.91  -4.00  84.00  276
  9  \w     21.00 105.00   0.50    0.80    --   40.91  63.00  30.00  168
 10  \w     15.00  42.00   0.50    0.80    --   40.91  82.00 -28.83   54
 11  \w     15.00  42.00   0.50    0.80    --   40.91  81.00 166.72   54
 12  \w    -13.00  77.00   0.50    0.80    --   40.91-104.00  90.00  180
 13  \w     29.00 105.00   0.50    0.80    --   40.91  37.00 120.00  152
 14  \w    -35.00 103.00   0.50    0.80    --   40.91  -4.00  84.00  276
 15  \w     15.00  42.00   0.50    0.80    --   40.91  81.00   3.32   54
 16  \w     14.00  97.00   0.50    0.80    --   40.91-138.00 -30.00  166
 17  \w     88.00 157.00   0.50    2.70    --   96.59  25.00 -60.00  138
 18  \w     32.00 109.00   0.50    2.70    --   96.59-117.00  30.00  154
 19  \w     32.00 109.00   0.50    2.70    --   96.59-117.00  60.00  154
 20  \w     32.00 109.00   0.50    2.70    --   96.59-117.00 120.00  154
 21  \w     27.00 100.00   0.50    2.70    --   96.59 -96.00 150.00  146
 22  \w     37.00  93.00   0.50    2.70    --   96.59-117.00-180.00  112
 23  \w     29.00 104.00   0.50    2.70    --   96.59 -25.00 150.00  150
 24  \w     31.00 106.00   0.50    2.70    --   96.59 -33.00-120.00  150
 25  \w     64.00 107.00   0.50    2.70    --   96.59 -59.00   0.00   86
 26  \w     89.00 139.00   0.50    2.70    --   96.59  25.00   0.00  100
 27  \w     52.00 109.00   0.50    2.70    --   96.59-117.00 -30.00  114
 28  \w     67.00 104.00   0.50    2.70    --   96.59 -77.00   0.00   74
 29  \w     34.00 103.00   0.50    2.70    --   96.59 -50.00 150.00  138
;
_diffrn_measurement_device 'four-circle diffractometer'
_diffrn_measurement_device_type 'SuperNova, Single source at offset/far, HyPix3000'
_diffrn_measurement_method '\w scans'
_diffrn_orient_matrix_type 'CrysAlisPro convention (1999,Acta A55,543-557)'
_diffrn_orient_matrix_UB_11 -0.0065133000
_diffrn_orient_matrix_UB_12 -0.0085535000
_diffrn_orient_matrix_UB_13 -0.0820799000
_diffrn_orient_matrix_UB_21 0.1264976000
_diffrn_orient_matrix_UB_22 0.0012082000
_diffrn_orient_matrix_UB_23 0.0026172000
_diffrn_orient_matrix_UB_31 0.0012698000
_diffrn_orient_matrix_UB_32 -0.1652456000
_diffrn_orient_matrix_UB_33 0.0041744000
_diffrn_radiation_monochromator mirror
_diffrn_radiation_probe x-ray
_diffrn_radiation_type 'Cu K\a'
_diffrn_radiation_wavelength 1.54184
_diffrn_reflns_av_R_equivalents 0.0782
_diffrn_reflns_av_unetI/netI 0.0603
_diffrn_reflns_Laue_measured_fraction_full 1.000
_diffrn_reflns_Laue_measured_fraction_max 0.996
_diffrn_reflns_limit_h_max 14
_diffrn_reflns_limit_h_min -14
_diffrn_reflns_limit_k_max 7
_diffrn_reflns_limit_k_min -11
_diffrn_reflns_limit_l_max 22
_diffrn_reflns_limit_l_min -22
_diffrn_reflns_number 17206
_diffrn_reflns_point_group_measured_fraction_full 1.000
_diffrn_reflns_point_group_measured_fraction_max 0.996
_diffrn_reflns_theta_full 67.684
_diffrn_reflns_theta_max 68.509
_diffrn_reflns_theta_min 4.164
_diffrn_source 'micro-focus sealed X-ray tube'
_diffrn_source_type 'SuperNova (Cu) X-ray Source'
_exptl_absorpt_coefficient_mu 8.326
_exptl_absorpt_correction_T_max 1.00000
_exptl_absorpt_correction_T_min 0.73399
_exptl_absorpt_correction_type multi-scan
_exptl_absorpt_process_details
;
CrysAlisPro 1.171.40.81a (Rigaku Oxford Diffraction, 2020)
Empirical absorption correction using spherical harmonics,
implemented in SCALE3 ABSPACK scaling algorithm.
;
_exptl_crystal_colour black
_exptl_crystal_colour_primary black
_exptl_crystal_density_diffrn 1.807
_exptl_crystal_description plate
_exptl_crystal_F_000 1164
_exptl_crystal_size_max 0.451
_exptl_crystal_size_mid 0.077
_exptl_crystal_size_min 0.028
_refine_diff_density_max 0.920
_refine_diff_density_min -1.114
_refine_diff_density_rms 0.124
_refine_ls_extinction_method none
_refine_ls_goodness_of_fit_ref 1.056
_refine_ls_hydrogen_treatment constr
_refine_ls_matrix_type full
_refine_ls_number_parameters 318
_refine_ls_number_reflns 3905
_refine_ls_number_restraints 0
_refine_ls_restrained_S_all 1.056
_refine_ls_R_factor_all 0.0489
_refine_ls_R_factor_gt 0.0457
_refine_ls_shift/su_max 0.001
_refine_ls_shift/su_mean 0.000
_refine_ls_structure_factor_coef Fsqd
_refine_ls_weighting_details 'w=1/[\s^2^(Fo^2^)+(0.0790P)^2^] where P=(Fo^2^+2Fc^2^)/3'
_refine_ls_weighting_scheme calc
_refine_ls_wR_factor_gt 0.1206
_refine_ls_wR_factor_ref 0.1237
_reflns_Friedel_coverage 0.000
_reflns_number_gt 3540
_reflns_number_total 3905
_reflns_threshold_expression 'I > 2\s(I)'
_cod_data_source_file d1ce00480h2.cif
_cod_data_source_block rdt116-150k
_cod_depositor_comments 'Adding full bibliography for 7242858--7242861.cif.'
_cod_database_code 7242861
_shelx_shelxl_version_number 2016/4
_chemical_oxdiff_formula C24H17FeBrN3O6
_shelx_space_group_comment
;
The symmetry employed for this shelxl refinement is uniquely defined
by the following loop, which should always be used as a source of
symmetry information in preference to the above space-group names.
They are only intended as comments.
;
_reflns_odcompleteness_completeness 99.95
_reflns_odcompleteness_iscentric 1
_reflns_odcompleteness_theta 66.97
_olex2_refinement_description
;
1. Fixed Uiso
 At 1.2 times of:
  All C(H) groups
 At 1.5 times of:
  All C(H,H,H) groups, All O(H) groups
2.a Aromatic/amide H refined with riding coordinates:
 C1(H1), C2(H2), C3(H3), C5(H5), C6(H6), C7(H7), C10(H10), C12(H12), C14(H14),
 C15(H15), C19(H19), C20(H20), C21(H21)
2.b Idealised Me refined as rotating group:
 C24(H24A,H24B,H24C)
2.c Idealised tetrahedral OH refined as rotating group:
 O6(H6A)
;
_olex2_submission_special_instructions 'No special instructions were received'
_oxdiff_exptl_absorpt_empirical_details
;
Empirical correction (ABSPACK) includes:
- Absorption correction using spherical harmonics
- Frame scaling
;
_oxdiff_exptl_absorpt_empirical_full_max 2.600
_oxdiff_exptl_absorpt_empirical_full_min 0.349

loop_
_space_group_symop_operation_xyz
'x, y, z'
'-x+1/2, y+1/2, -z+1/2'
'-x, -y, -z'
'x-1/2, -y-1/2, z-1/2'

loop_
_atom_site_label
_atom_site_type_symbol
_atom_site_fract_x
_atom_site_fract_y
_atom_site_fract_z
_atom_site_U_iso_or_equiv
_atom_site_adp_type
_atom_site_occupancy
_atom_site_site_symmetry_order
_atom_site_calc_flag
_atom_site_refinement_flags_posn
_atom_site_refinement_flags_adp
_atom_site_refinement_flags_occupancy
_atom_site_disorder_assembly
_atom_site_disorder_group
Br1 Br 0.44639(3) 0.77228(3) 0.76940(2) 0.02084(15) Uani 1 1 d . . . . .
Fe1 Fe 0.73835(4) 0.28645(4) 0.53055(2) 0.01182(16) Uani 1 1 d . . . . .
O1 O 0.75123(16) 0.3953(2) 0.61617(11) 0.0174(4) Uani 1 1 d . . . . .
O2 O 0.83439(16) 0.1294(2) 0.58041(11) 0.0163(4) Uani 1 1 d . . . . .
O3 O 1.00124(17) 0.0271(2) 0.59449(11) 0.0187(5) Uani 1 1 d . . . . .
O4 O 0.71822(16) 0.4520(2) 0.45905(11) 0.0168(4) Uani 1 1 d . . . . .
O5 O 0.78936(18) 0.5808(2) 0.37377(12) 0.0251(5) Uani 1 1 d . . . . .
N1 N 0.6772(2) 0.1267(2) 0.45577(13) 0.0142(5) Uani 1 1 d . . . . .
N2 N 0.5652(2) 0.2971(2) 0.53482(14) 0.0131(5) Uani 1 1 d . . . . .
N3 N 0.8898(2) 0.3078(2) 0.48867(13) 0.0125(5) Uani 1 1 d . . . . .
C1 C 0.7379(2) 0.0366(3) 0.42065(16) 0.0158(6) Uani 1 1 d . . . . .
H1 H 0.814022 0.040553 0.429222 0.019 Uiso 1 1 calc R U . . .
C2 C 0.6920(3) -0.0644(3) 0.37117(16) 0.0190(6) Uani 1 1 d . . . . .
H2 H 0.736990 -0.127973 0.348917 0.023 Uiso 1 1 calc R U . . .
C3 C 0.5811(3) -0.0682(3) 0.35620(16) 0.0179(6) Uani 1 1 d . . . . .
H3 H 0.549932 -0.132765 0.322597 0.022 Uiso 1 1 calc R U . . .
C4 C 0.5132(2) 0.0265(3) 0.39196(15) 0.0150(6) Uani 1 1 d . . . . .
C5 C 0.3974(2) 0.0285(3) 0.38049(16) 0.0163(6) Uani 1 1 d . . . . .
H5 H 0.361721 -0.034427 0.347817 0.020 Uiso 1 1 calc R U . . .
C6 C 0.3377(2) 0.1228(3) 0.41743(16) 0.0169(6) Uani 1 1 d . . . . .
H6 H 0.261654 0.125442 0.408424 0.020 Uiso 1 1 calc R U . . .
C7 C 0.3894(3) 0.2163(3) 0.46895(17) 0.0149(6) Uani 1 1 d . . . . .
H7 H 0.347254 0.279271 0.493706 0.018 Uiso 1 1 calc R U . . .
C8 C 0.5020(3) 0.2144(3) 0.48267(16) 0.0136(6) Uani 1 1 d . . . . .
C9 C 0.5655(2) 0.1206(3) 0.44273(15) 0.0129(6) Uani 1 1 d . . . . .
C10 C 0.5156(2) 0.3848(3) 0.57611(16) 0.0149(6) Uani 1 1 d . . . . .
H10 H 0.439324 0.388482 0.569589 0.018 Uiso 1 1 calc R U . . .
C11 C 0.5677(2) 0.4754(3) 0.63027(16) 0.0145(6) Uani 1 1 d . . . . .
C12 C 0.4987(3) 0.5650(3) 0.66696(16) 0.0166(6) Uani 1 1 d . . . . .
H12 H 0.423235 0.564028 0.655040 0.020 Uiso 1 1 calc R U . . .
C13 C 0.5421(3) 0.6533(3) 0.72001(16) 0.0180(6) Uani 1 1 d . . . . .
C14 C 0.6554(3) 0.6567(3) 0.73905(16) 0.0190(6) Uani 1 1 d . . . . .
H14 H 0.684044 0.716782 0.775474 0.023 Uiso 1 1 calc R U . . .
C15 C 0.7241(3) 0.5698(3) 0.70323(16) 0.0204(6) Uani 1 1 d . . . . .
H15 H 0.799435 0.572409 0.715754 0.024 Uiso 1 1 calc R U . . .
C16 C 0.6828(2) 0.4779(3) 0.64843(15) 0.0141(6) Uani 1 1 d . . . . .
C17 C 0.9364(2) 0.1174(3) 0.56833(15) 0.0144(6) Uani 1 1 d . . . . .
C18 C 0.9728(3) 0.2253(3) 0.51468(17) 0.0133(6) Uani 1 1 d . . . . .
C19 C 1.0763(3) 0.2420(3) 0.49109(17) 0.0167(6) Uani 1 1 d . . . . .
H19 H 1.135283 0.187042 0.510178 0.020 Uiso 1 1 calc R U . . .
C20 C 1.0902(3) 0.3431(3) 0.43813(17) 0.0195(6) Uani 1 1 d . . . . .
H20 H 1.158784 0.355192 0.420889 0.023 Uiso 1 1 calc R U . . .
C21 C 1.0017(2) 0.4262(3) 0.41087(16) 0.0168(6) Uani 1 1 d . . . . .
H21 H 1.009928 0.493409 0.375095 0.020 Uiso 1 1 calc R U . . .
C22 C 0.9016(2) 0.4065(3) 0.43820(15) 0.0143(6) Uani 1 1 d . . . . .
C23 C 0.7961(2) 0.4888(3) 0.42013(16) 0.0159(6) Uani 1 1 d . . . . .
O6 O 0.9949(2) 0.1889(3) 0.28806(15) 0.0411(7) Uani 1 1 d . . . . .
H6A H 1.019720 0.132190 0.318669 0.062 Uiso 1 1 calc R U . . .
C24 C 0.8796(4) 0.1753(5) 0.2791(2) 0.0471(11) Uani 1 1 d . . . . .
H24A H 0.854179 0.198422 0.230753 0.071 Uiso 1 1 calc R U . . .
H24B H 0.846804 0.239895 0.311003 0.071 Uiso 1 1 calc R U . . .
H24C H 0.859172 0.078375 0.289410 0.071 Uiso 1 1 calc R U . . .

loop_
_atom_site_aniso_label
_atom_site_aniso_U_11
_atom_site_aniso_U_22
_atom_site_aniso_U_33
_atom_site_aniso_U_23
_atom_site_aniso_U_13
_atom_site_aniso_U_12
Br1 0.0267(2) 0.0129(2) 0.0232(2) -0.00326(11) 0.00414(16) 0.00557(12)
Fe1 0.0088(3) 0.0071(2) 0.0195(3) 0.00060(17) 0.0007(2) 0.00119(16)
O1 0.0139(10) 0.0160(10) 0.0222(10) -0.0031(9) 0.0014(8) 0.0028(9)
O2 0.0125(10) 0.0116(9) 0.0248(10) 0.0037(9) 0.0017(8) 0.0007(8)
O3 0.0192(11) 0.0097(10) 0.0267(11) 0.0028(9) -0.0009(9) 0.0046(9)
O4 0.0122(10) 0.0117(9) 0.0260(11) 0.0043(9) -0.0004(8) 0.0050(8)
O5 0.0233(12) 0.0187(11) 0.0329(12) 0.0125(10) -0.0007(10) 0.0037(9)
N1 0.0143(13) 0.0083(10) 0.0203(12) -0.0013(10) 0.0029(10) -0.0003(10)
N2 0.0107(12) 0.0074(11) 0.0213(13) 0.0022(10) 0.0019(10) -0.0002(9)
N3 0.0095(12) 0.0061(10) 0.0216(13) -0.0007(10) -0.0009(10) 0.0016(9)
C1 0.0129(14) 0.0095(13) 0.0254(15) 0.0013(12) 0.0042(12) 0.0050(11)
C2 0.0220(16) 0.0097(13) 0.0259(15) -0.0019(12) 0.0057(12) 0.0025(12)
C3 0.0221(16) 0.0112(13) 0.0203(14) -0.0011(12) 0.0007(12) -0.0009(12)
C4 0.0199(15) 0.0082(12) 0.0172(14) 0.0025(11) 0.0027(11) -0.0007(12)
C5 0.0174(15) 0.0099(13) 0.0205(14) 0.0008(12) -0.0050(12) -0.0021(12)
C6 0.0140(15) 0.0095(13) 0.0267(15) 0.0032(12) -0.0015(12) -0.0002(11)
C7 0.0127(15) 0.0092(13) 0.0226(16) 0.0012(11) 0.0005(12) 0.0014(11)
C8 0.0134(15) 0.0081(13) 0.0193(15) 0.0035(11) 0.0017(12) 0.0014(11)
C9 0.0147(14) 0.0034(11) 0.0204(14) 0.0035(11) 0.0013(11) 0.0008(11)
C10 0.0107(14) 0.0072(12) 0.0271(15) 0.0009(12) 0.0028(11) 0.0015(11)
C11 0.0159(15) 0.0088(13) 0.0186(14) 0.0014(12) 0.0006(11) 0.0027(11)
C12 0.0170(15) 0.0121(13) 0.0206(14) -0.0011(12) 0.0016(12) 0.0003(12)
C13 0.0232(16) 0.0107(13) 0.0207(14) -0.0016(12) 0.0052(12) 0.0036(12)
C14 0.0258(17) 0.0128(14) 0.0180(14) -0.0031(12) -0.0004(12) -0.0018(13)
C15 0.0170(16) 0.0205(15) 0.0232(15) 0.0012(13) -0.0013(12) 0.0018(13)
C16 0.0148(15) 0.0094(13) 0.0182(13) 0.0019(11) 0.0015(11) 0.0013(11)
C17 0.0166(15) 0.0078(12) 0.0184(13) -0.0017(11) -0.0011(11) -0.0033(12)
C18 0.0127(15) 0.0056(13) 0.0211(15) -0.0038(11) -0.0005(12) 0.0014(10)
C19 0.0107(15) 0.0095(12) 0.0295(17) -0.0013(13) -0.0005(13) 0.0018(12)
C20 0.0150(15) 0.0127(14) 0.0315(17) -0.0024(13) 0.0060(13) -0.0009(12)
C21 0.0188(16) 0.0113(13) 0.0203(14) 0.0005(12) 0.0021(12) -0.0026(12)
C22 0.0161(15) 0.0056(12) 0.0210(14) -0.0010(11) 0.0003(11) -0.0030(11)
C23 0.0163(15) 0.0087(12) 0.0220(14) 0.0000(12) -0.0023(12) -0.0008(12)
O6 0.0492(18) 0.0348(14) 0.0387(16) -0.0015(13) -0.0010(13) -0.0015(14)
C24 0.047(3) 0.053(3) 0.041(2) 0.019(2) 0.005(2) 0.000(2)

loop_
_atom_type_symbol
_atom_type_description
_atom_type_scat_dispersion_real
_atom_type_scat_dispersion_imag
_atom_type_scat_source
C C 0.0181 0.0091 'International Tables Vol C Tables 4.2.6.8 and 6.1.1.4'
H H 0.0000 0.0000 'International Tables Vol C Tables 4.2.6.8 and 6.1.1.4'
Br Br -0.6763 1.2805 'International Tables Vol C Tables 4.2.6.8 and 6.1.1.4'
Fe Fe -1.1336 3.1974 'International Tables Vol C Tables 4.2.6.8 and 6.1.1.4'
N N 0.0311 0.0180 'International Tables Vol C Tables 4.2.6.8 and 6.1.1.4'
O O 0.0492 0.0322 'International Tables Vol C Tables 4.2.6.8 and 6.1.1.4'

loop_
_exptl_crystal_face_index_h
_exptl_crystal_face_index_k
_exptl_crystal_face_index_l
_exptl_crystal_face_perp_dist
-5 0 2 0.0483
-8 -1 3 0.0354
6 0 -9 0.0111
-1 0 -5 0.0185
0 0 -1 0.0149
0 0 1 0.0131
-4 -5 2 0.1471
5 0 -2 0.0241
0 5 -1 0.2632

loop_
_geom_angle_atom_site_label_1
_geom_angle_atom_site_label_2
_geom_angle_atom_site_label_3
_geom_angle
_geom_angle_site_symmetry_1
_geom_angle_site_symmetry_3
_geom_angle_publ_flag
O1 Fe1 O2 89.37(9) . . ?
O1 Fe1 O4 98.78(9) . . ?
O1 Fe1 N1 158.29(9) . . ?
O1 Fe1 N2 87.42(9) . . ?
O1 Fe1 N3 104.91(9) . . ?
O2 Fe1 N1 87.70(9) . . ?
O2 Fe1 N2 123.25(9) . . ?
O2 Fe1 N3 75.48(9) . . ?
O4 Fe1 O2 150.43(8) . . ?
O4 Fe1 N1 94.30(9) . . ?
O4 Fe1 N2 85.68(9) . . ?
O4 Fe1 N3 74.96(9) . . ?
N2 Fe1 N1 76.33(9) . . ?
N3 Fe1 N1 95.16(9) . . ?
N3 Fe1 N2 158.29(10) . . ?
C16 O1 Fe1 133.67(18) . . ?
C17 O2 Fe1 120.30(18) . . ?
C23 O4 Fe1 121.18(18) . . ?
C1 N1 Fe1 125.9(2) . . ?
C1 N1 C9 118.2(2) . . ?
C9 N1 Fe1 115.82(18) . . ?
C8 N2 Fe1 115.68(18) . . ?
C10 N2 Fe1 124.2(2) . . ?
C10 N2 C8 119.6(3) . . ?
C18 N3 Fe1 118.6(2) . . ?
C18 N3 C22 122.2(3) . . ?
C22 N3 Fe1 119.2(2) . . ?
N1 C1 H1 118.6 . . ?
N1 C1 C2 122.8(3) . . ?
C2 C1 H1 118.6 . . ?
C1 C2 H2 120.4 . . ?
C3 C2 C1 119.3(3) . . ?
C3 C2 H2 120.4 . . ?
C2 C3 H3 120.1 . . ?
C2 C3 C4 119.8(3) . . ?
C4 C3 H3 120.1 . . ?
C5 C4 C3 123.6(3) . . ?
C9 C4 C3 117.3(3) . . ?
C9 C4 C5 119.1(3) . . ?
C4 C5 H5 120.0 . . ?
C6 C5 C4 120.0(3) . . ?
C6 C5 H5 120.0 . . ?
C5 C6 H6 119.4 . . ?
C5 C6 C7 121.2(3) . . ?
C7 C6 H6 119.4 . . ?
C6 C7 H7 119.9 . . ?
C8 C7 C6 120.2(3) . . ?
C8 C7 H7 119.9 . . ?
N2 C8 C9 114.0(3) . . ?
C7 C8 N2 126.8(3) . . ?
C7 C8 C9 119.2(3) . . ?
N1 C9 C4 122.5(3) . . ?
N1 C9 C8 117.3(3) . . ?
C4 C9 C8 120.2(3) . . ?
N2 C10 H10 116.9 . . ?
N2 C10 C11 126.2(3) . . ?
C11 C10 H10 116.9 . . ?
C12 C11 C10 116.8(3) . . ?
C12 C11 C16 119.6(3) . . ?
C16 C11 C10 123.6(3) . . ?
C11 C12 H12 119.9 . . ?
C13 C12 C11 120.3(3) . . ?
C13 C12 H12 119.9 . . ?
C12 C13 Br1 119.3(2) . . ?
C12 C13 C14 121.0(3) . . ?
C14 C13 Br1 119.7(2) . . ?
C13 C14 H14 120.3 . . ?
C15 C14 C13 119.3(3) . . ?
C15 C14 H14 120.3 . . ?
C14 C15 H15 119.3 . . ?
C14 C15 C16 121.4(3) . . ?
C16 C15 H15 119.3 . . ?
O1 C16 C11 122.1(3) . . ?
O1 C16 C15 119.4(3) . . ?
C15 C16 C11 118.4(3) . . ?
O2 C17 C18 113.7(2) . . ?
O3 C17 O2 126.0(3) . . ?
O3 C17 C18 120.3(3) . . ?
N3 C18 C17 111.7(3) . . ?
N3 C18 C19 120.3(3) . . ?
C19 C18 C17 128.0(3) . . ?
C18 C19 H19 120.8 . . ?
C18 C19 C20 118.4(3) . . ?
C20 C19 H19 120.8 . . ?
C19 C20 H20 119.9 . . ?
C19 C20 C21 120.2(3) . . ?
C21 C20 H20 119.9 . . ?
C20 C21 H21 120.9 . . ?
C22 C21 C20 118.3(3) . . ?
C22 C21 H21 120.9 . . ?
N3 C22 C21 120.6(3) . . ?
N3 C22 C23 111.5(2) . . ?
C21 C22 C23 127.9(3) . . ?
O4 C23 C22 113.0(2) . . ?
O5 C23 O4 125.5(3) . . ?
O5 C23 C22 121.4(3) . . ?
C24 O6 H6A 109.5 . . ?
O6 C24 H24A 109.5 . . ?
O6 C24 H24B 109.5 . . ?
O6 C24 H24C 109.5 . . ?
H24A C24 H24B 109.5 . . ?
H24A C24 H24C 109.5 . . ?
H24B C24 H24C 109.5 . . ?

loop_
_geom_bond_atom_site_label_1
_geom_bond_atom_site_label_2
_geom_bond_distance
_geom_bond_site_symmetry_2
_geom_bond_publ_flag
Br1 C13 1.907(3) . ?
Fe1 O1 1.898(2) . ?
Fe1 O2 2.051(2) . ?
Fe1 O4 2.046(2) . ?
Fe1 N1 2.137(2) . ?
Fe1 N2 2.123(2) . ?
Fe1 N3 2.078(2) . ?
O1 C16 1.320(3) . ?
O2 C17 1.289(4) . ?
O3 C17 1.229(3) . ?
O4 C23 1.294(4) . ?
O5 C23 1.220(4) . ?
N1 C1 1.331(4) . ?
N1 C9 1.366(4) . ?
N2 C8 1.423(4) . ?
N2 C10 1.309(4) . ?
N3 C18 1.332(4) . ?
N3 C22 1.337(4) . ?
C1 H1 0.9300 . ?
C1 C2 1.406(4) . ?
C2 H2 0.9300 . ?
C2 C3 1.359(4) . ?
C3 H3 0.9300 . ?
C3 C4 1.418(4) . ?
C4 C5 1.412(4) . ?
C4 C9 1.409(4) . ?
C5 H5 0.9300 . ?
C5 C6 1.367(4) . ?
C6 H6 0.9300 . ?
C6 C7 1.411(4) . ?
C7 H7 0.9300 . ?
C7 C8 1.377(4) . ?
C8 C9 1.423(4) . ?
C10 H10 0.9300 . ?
C10 C11 1.430(4) . ?
C11 C12 1.406(4) . ?
C11 C16 1.418(4) . ?
C12 H12 0.9300 . ?
C12 C13 1.365(4) . ?
C13 C14 1.399(5) . ?
C14 H14 0.9300 . ?
C14 C15 1.380(4) . ?
C15 H15 0.9300 . ?
C15 C16 1.400(4) . ?
C17 C18 1.516(4) . ?
C18 C19 1.383(4) . ?
C19 H19 0.9300 . ?
C19 C20 1.391(5) . ?
C20 H20 0.9300 . ?
C20 C21 1.391(4) . ?
C21 H21 0.9300 . ?
C21 C22 1.376(4) . ?
C22 C23 1.512(4) . ?
O6 H6A 0.8200 . ?
O6 C24 1.409(5) . ?
C24 H24A 0.9600 . ?
C24 H24B 0.9600 . ?
C24 H24C 0.9600 . ?

loop_
_geom_torsion_atom_site_label_1
_geom_torsion_atom_site_label_2
_geom_torsion_atom_site_label_3
_geom_torsion_atom_site_label_4
_geom_torsion
_geom_torsion_site_symmetry_1
_geom_torsion_site_symmetry_2
_geom_torsion_site_symmetry_3
_geom_torsion_site_symmetry_4
_geom_torsion_publ_flag
Br1 C13 C14 C15 179.8(2) . . . . ?
Fe1 O1 C16 C11 15.4(4) . . . . ?
Fe1 O1 C16 C15 -165.6(2) . . . . ?
Fe1 O2 C17 O3 -179.3(2) . . . . ?
Fe1 O2 C17 C18 -1.3(3) . . . . ?
Fe1 O4 C23 O5 176.0(2) . . . . ?
Fe1 O4 C23 C22 -4.8(3) . . . . ?
Fe1 N1 C1 C2 -178.9(2) . . . . ?
Fe1 N1 C9 C4 176.4(2) . . . . ?
Fe1 N1 C9 C8 -3.3(3) . . . . ?
Fe1 N2 C8 C7 -171.9(2) . . . . ?
Fe1 N2 C8 C9 9.0(3) . . . . ?
Fe1 N2 C10 C11 -7.5(4) . . . . ?
Fe1 N3 C18 C17 5.0(3) . . . . ?
Fe1 N3 C18 C19 -176.3(2) . . . . ?
Fe1 N3 C22 C21 178.1(2) . . . . ?
Fe1 N3 C22 C23 0.0(3) . . . . ?
O2 Fe1 O1 C16 -142.3(3) . . . . ?
O2 C17 C18 N3 -2.4(3) . . . . ?
O2 C17 C18 C19 179.0(3) . . . . ?
O3 C17 C18 N3 175.8(3) . . . . ?
O3 C17 C18 C19 -2.9(5) . . . . ?
O4 Fe1 O1 C16 66.3(3) . . . . ?
N1 Fe1 O1 C16 -60.1(4) . . . . ?
N1 C1 C2 C3 2.3(4) . . . . ?
N2 Fe1 O1 C16 -19.0(3) . . . . ?
N2 C8 C9 N1 -3.7(4) . . . . ?
N2 C8 C9 C4 176.5(2) . . . . ?
N2 C10 C11 C12 178.0(3) . . . . ?
N2 C10 C11 C16 -2.5(5) . . . . ?
N3 Fe1 O1 C16 142.9(3) . . . . ?
N3 C18 C19 C20 -2.2(4) . . . . ?
N3 C22 C23 O4 2.9(3) . . . . ?
N3 C22 C23 O5 -177.9(3) . . . . ?
C1 N1 C9 C4 -2.4(4) . . . . ?
C1 N1 C9 C8 177.8(3) . . . . ?
C1 C2 C3 C4 -1.8(4) . . . . ?
C2 C3 C4 C5 -179.0(3) . . . . ?
C2 C3 C4 C9 -0.6(4) . . . . ?
C3 C4 C5 C6 179.7(3) . . . . ?
C3 C4 C9 N1 2.8(4) . . . . ?
C3 C4 C9 C8 -177.4(2) . . . . ?
C4 C5 C6 C7 -2.0(4) . . . . ?
C5 C4 C9 N1 -178.7(3) . . . . ?
C5 C4 C9 C8 1.1(4) . . . . ?
C5 C6 C7 C8 0.4(4) . . . . ?
C6 C7 C8 N2 -177.1(3) . . . . ?
C6 C7 C8 C9 2.0(4) . . . . ?
C7 C8 C9 N1 177.1(3) . . . . ?
C7 C8 C9 C4 -2.7(4) . . . . ?
C8 N2 C10 C11 -179.4(3) . . . . ?
C9 N1 C1 C2 -0.2(4) . . . . ?
C9 C4 C5 C6 1.3(4) . . . . ?
C10 N2 C8 C7 0.8(4) . . . . ?
C10 N2 C8 C9 -178.3(2) . . . . ?
C10 C11 C12 C13 179.2(3) . . . . ?
C10 C11 C16 O1 -0.1(4) . . . . ?
C10 C11 C16 C15 -179.1(3) . . . . ?
C11 C12 C13 Br1 -179.4(2) . . . . ?
C11 C12 C13 C14 -0.1(5) . . . . ?
C12 C11 C16 O1 179.4(3) . . . . ?
C12 C11 C16 C15 0.4(4) . . . . ?
C12 C13 C14 C15 0.4(5) . . . . ?
C13 C14 C15 C16 -0.3(5) . . . . ?
C14 C15 C16 O1 -179.1(3) . . . . ?
C14 C15 C16 C11 -0.1(4) . . . . ?
C16 C11 C12 C13 -0.3(4) . . . . ?
C17 C18 C19 C20 176.3(3) . . . . ?
C18 N3 C22 C21 0.1(4) . . . . ?
C18 N3 C22 C23 -178.0(3) . . . . ?
C18 C19 C20 C21 1.0(4) . . . . ?
C19 C20 C21 C22 0.7(4) . . . . ?
C20 C21 C22 N3 -1.3(4) . . . . ?
C20 C21 C22 C23 176.4(3) . . . . ?
C21 C22 C23 O4 -174.9(3) . . . . ?
C21 C22 C23 O5 4.3(5) . . . . ?
C22 N3 C18 C17 -177.0(2) . . . . ?
C22 N3 C18 C19 1.7(4) . . . . ?

loop_
_exptl_oxdiff_crystal_face_indexfrac_h
_exptl_oxdiff_crystal_face_indexfrac_k
_exptl_oxdiff_crystal_face_indexfrac_l
_exptl_oxdiff_crystal_face_x
_exptl_oxdiff_crystal_face_y
_exptl_oxdiff_crystal_face_z
-4.9994 0.0044 2.0008 -0.1317 -0.6272 0.0013
-7.7189 -0.5502 3.4995 -0.2323 -0.9679 0.0957
5.9190 -0.1217 -8.8417 0.6882 0.7255 -0.0093
-1.0021 0.0009 -4.9970 0.4167 -0.1398 -0.0223
-0.0004 0.0000 -0.9995 0.0820 -0.0027 -0.0042
0.0004 -0.0000 0.9995 -0.0820 0.0027 0.0042
-4.0117 -4.9962 2.0163 -0.0966 -0.5082 0.8289
4.9994 -0.0044 -2.0008 0.1317 0.6272 -0.0013
0.0120 4.9997 -1.0154 0.0405 0.0049 -0.8304
